data_2108642
loop_
_publ_author_name
'Singla, Labhini'
'Yadav, Hare Ram'
'Roy Choudhury, Angshuman'

_publ_section_title
;
 Evaluation of fluorine-mediated intermolecular interactions in
 tetrafluorinated tetrahydroisoquinoline derivatives: synthesis and
 computational studies
;
_journal_coeditor_code BM5125SUP1
_journal_issue 4
_journal_name_full 'Acta Crystallographica Section B'
_journal_page_first
;
;
_journal_paper_doi 10.1107/S2052520620006873
_journal_volume 76
_journal_year 2020
_chemical_formula_moiety 'C22 H17 F4 N O'
_chemical_formula_sum 'C22 H17 F4 N O'
_chemical_formula_weight 387.36
_space_group_IT_number 2
_space_group_name_Hall '-P 1'
_space_group_name_H-M_alt 'P -1'
_symmetry_cell_setting triclinic
_symmetry_space_group_name_Hall '-P 1'
_symmetry_space_group_name_H-M 'P -1'
_atom_sites_solution_hydrogens difmap
_audit_creation_date 2020-03-09T09:18:16-00:00
_audit_creation_method 'WinGX routine CIF_UPDATE'
_cell_angle_alpha 68.667(14)
_cell_angle_beta 80.428(18)
_cell_angle_gamma 81.09(2)
_cell_formula_units_Z 4
_cell_length_a 10.6975(7)
_cell_length_b 13.2186(4)
_cell_length_c 13.6339(2)
_cell_measurement_reflns_used 4971
_cell_measurement_temperature 100
_cell_measurement_theta_max 27.5
_cell_measurement_theta_min 3.1
_cell_volume 1761.4(2)
_computing_cell_refinement
;
        CrystalClear-SM Expert 2.0 r15 (Rigaku, 2011)
;
_computing_data_collection
;
        CrystalClear-SM Expert 2.0 r15 (Rigaku, 2011)
;
_computing_data_reduction
;
        CrystalClear-SM Expert 2.0 r15 (Rigaku, 2011)
;
_computing_molecular_graphics 'Olex2 (Dolomanov et al., 2009)'
_computing_publication_material 'Olex2 (Dolomanov et al., 2009)'
_computing_structure_refinement 'ShelXL (Sheldrick, 2015)'
_computing_structure_solution 'ShelXT (Sheldrick, 2015)'
_diffrn_ambient_temperature 100
_diffrn_detector_area_resol_mean 13.6612
_diffrn_measured_fraction_theta_full 0.997
_diffrn_measured_fraction_theta_max 0.993
_diffrn_measurement_device_type 'Rigaku Mercury375R (2x2 bin mode)'
_diffrn_measurement_method 'profile data from \w-scans'
_diffrn_radiation_type MoK\a
_diffrn_radiation_wavelength 0.71073
_diffrn_reflns_av_R_equivalents 0.0276
_diffrn_reflns_Laue_measured_fraction_full 0.997
_diffrn_reflns_Laue_measured_fraction_max 0.993
_diffrn_reflns_limit_h_max 13
_diffrn_reflns_limit_h_min -13
_diffrn_reflns_limit_k_max 17
_diffrn_reflns_limit_k_min -17
_diffrn_reflns_limit_l_max 17
_diffrn_reflns_limit_l_min -17
_diffrn_reflns_number 18147
_diffrn_reflns_point_group_measured_fraction_full 0.997
_diffrn_reflns_point_group_measured_fraction_max 0.993
_diffrn_reflns_theta_full 26
_diffrn_reflns_theta_max 27.505
_diffrn_reflns_theta_min 3.079
_exptl_absorpt_coefficient_mu 0.118
_exptl_absorpt_correction_T_max 1
_exptl_absorpt_correction_T_min 0.945
_exptl_absorpt_correction_type multi-scan
_exptl_absorpt_process_details 'Blessing 1995'
_exptl_crystal_colour 'clear light colourless'
_exptl_crystal_density_diffrn 1.461
_exptl_crystal_density_method 'not measured'
_exptl_crystal_description irregular
_exptl_crystal_F_000 800
_exptl_crystal_size_max 0.3
_exptl_crystal_size_mid 0.2
_exptl_crystal_size_min 0.1
_refine_diff_density_max 0.294
_refine_diff_density_min -0.233
_refine_diff_density_rms 0.05
_refine_ls_extinction_method none
_refine_ls_goodness_of_fit_ref 1.045
_refine_ls_hydrogen_treatment refall
_refine_ls_matrix_type full
_refine_ls_number_parameters 641
_refine_ls_number_reflns 8043
_refine_ls_number_restraints 0
_refine_ls_restrained_S_all 1.045
_refine_ls_R_factor_all 0.0506
_refine_ls_R_factor_gt 0.0407
_refine_ls_shift/su_max 0.001
_refine_ls_shift/su_mean 0
_refine_ls_structure_factor_coef Fsqd
_refine_ls_weighting_details 'w=1/[\s^2^(Fo^2^)+(0.0523P)^2^+0.5918P] where P=(Fo^2^+2Fc^2^)/3'
_refine_ls_weighting_scheme calc
_refine_ls_wR_factor_ref 0.107
_reflns_number_gt 6601
_reflns_number_total 8043
_reflns_threshold_expression 'I > 2\s(I)'
_cod_data_source_file bm5125sup1.cif
_cod_data_source_block 6-33
_cod_database_code 2108642

loop_
_space_group_symop_operation_xyz
'x, y, z'
'-x, -y, -z'

loop_
_atom_site_label
_atom_site_fract_x
_atom_site_fract_y
_atom_site_fract_z
_atom_site_U_iso_or_equiv
_atom_site_adp_type
_atom_site_calc_flag
_atom_site_occupancy
_atom_site_disorder_assembly
_atom_site_disorder_group
_atom_site_type_symbol
F1 0.23185(8) 0.59769(7) -0.07978(7) 0.0258(2) Uani d 1 . . F
F2 -0.02012(8) 0.40619(7) 0.22791(7) 0.0263(2) Uani d 1 . . F
F3 0.29550(8) -0.03600(7) 0.40197(7) 0.0263(2) Uani d 1 . . F
F4 0.45992(9) 0.28622(7) 0.48963(7) 0.0289(2) Uani d 1 . . F
O1 0.75650(10) -0.16546(8) 0.11591(8) 0.0232(2) Uani d 1 . . O
N1 0.40150(11) 0.25182(9) 0.14688(9) 0.0181(2) Uani d 1 . . N
C1 0.37769(13) 0.14265(11) 0.22281(10) 0.0169(3) Uani d 1 . . C
H1 0.2932(16) 0.1293(13) 0.2153(12) 0.018(4) Uiso d 1 . . H
C2 0.53086(13) 0.27412(11) 0.09475(12) 0.0201(3) Uani d 1 . . C
H2A 0.5407(16) 0.2737(14) 0.0195(14) 0.024(4) Uiso d 1 . . H
H2B 0.5443(16) 0.3496(14) 0.0903(13) 0.021(4) Uiso d 1 . . H
C3 0.63111(13) 0.18923(11) 0.15582(12) 0.0192(3) Uani d 1 . . C
H3A 0.6280(15) 0.1976(13) 0.2255(13) 0.019(4) Uiso d 1 . . H
H3B 0.7169(17) 0.2038(13) 0.1154(13) 0.023(4) Uiso d 1 . . H
C4 0.69361(13) 0.00094(11) 0.14245(11) 0.0188(3) Uani d 1 . . C
H4 0.7828(17) 0.0118(13) 0.1250(13) 0.020(4) Uiso d 1 . . H
C5 0.65856(13) -0.09665(11) 0.14300(11) 0.0194(3) Uani d 1 . . C
C6 0.53106(14) -0.11764(12) 0.16892(11) 0.0216(3) Uani d 1 . . C
H6 0.5027(16) -0.1862(14) 0.1725(13) 0.025(4) Uiso d 1 . . H
C7 0.43996(14) -0.04057(12) 0.19463(11) 0.0202(3) Uani d 1 . . C
H7 0.3491(17) -0.0571(14) 0.2120(14) 0.027(4) Uiso d 1 . . H
C8 0.47422(13) 0.05656(11) 0.19456(10) 0.0172(3) Uani d 1 . . C
C9 0.60200(13) 0.07761(11) 0.16655(10) 0.0173(3) Uani d 1 . . C
C10 0.72118(17) -0.25656(13) 0.09738(14) 0.0283(3) Uani d 1 . . C
H10A 0.8004(18) -0.2939(15) 0.0758(14) 0.031(5) Uiso d 1 . . H
H10B 0.6794(17) -0.3086(15) 0.1628(15) 0.028(4) Uiso d 1 . . H
H10C 0.663(2) -0.2306(16) 0.0393(16) 0.039(5) Uiso d 1 . . H
C11 0.30319(13) 0.33405(11) 0.12324(11) 0.0173(3) Uani d 1 . . C
C12 0.18641(13) 0.32758(11) 0.19015(11) 0.0192(3) Uani d 1 . . C
H12 0.1728(17) 0.2693(15) 0.2564(14) 0.027(4) Uiso d 1 . . H
C13 0.09163(13) 0.41294(12) 0.16223(12) 0.0206(3) Uani d 1 . . C
C14 0.10193(14) 0.50569(12) 0.07353(12) 0.0212(3) Uani d 1 . . C
H14 0.0351(17) 0.5634(15) 0.0570(14) 0.027(4) Uiso d 1 . . H
C15 0.21682(14) 0.50848(11) 0.00999(11) 0.0197(3) Uani d 1 . . C
C16 0.31748(13) 0.42769(11) 0.03056(11) 0.0188(3) Uani d 1 . . C
H16 0.3947(17) 0.4355(14) -0.0214(14) 0.023(4) Uiso d 1 . . H
C17 0.37784(13) 0.13472(11) 0.33846(11) 0.0177(3) Uani d 1 . . C
C18 0.33668(13) 0.04521(11) 0.42344(11) 0.0199(3) Uani d 1 . . C
C19 0.33514(14) 0.03379(12) 0.52872(12) 0.0236(3) Uani d 1 . . C
H19 0.3053(17) -0.0325(15) 0.5842(14) 0.028(4) Uiso d 1 . . H
C20 0.37750(14) 0.11575(13) 0.55231(12) 0.0240(3) Uani d 1 . . C
H20 0.3780(16) 0.1119(14) 0.6249(15) 0.026(4) Uiso d 1 . . H
C21 0.41811(13) 0.20475(12) 0.46859(12) 0.0217(3) Uani d 1 . . C
C22 0.41838(13) 0.21701(12) 0.36329(11) 0.0195(3) Uani d 1 . . C
H22 0.4438(16) 0.2818(14) 0.3079(14) 0.022(4) Uiso d 1 . . H
F5 1.08296(9) -0.09685(7) 0.58556(7) 0.0305(2) Uani d 1 . . F
F6 1.00838(9) -0.23208(7) 0.95746(7) 0.0285(2) Uani d 1 . . F
F7 0.86180(8) 0.35375(8) 0.45248(6) 0.0272(2) Uani d 1 . . F
F8 1.27388(8) 0.33469(8) 0.64546(7) 0.0313(2) Uani d 1 . . F
O2 0.44600(9) 0.53026(8) 0.75727(8) 0.0227(2) Uani d 1 . . O
N2 0.87765(11) 0.14102(9) 0.77005(9) 0.0178(2) Uani d 1 . . N
C23 0.84684(13) 0.22671(11) 0.67014(10) 0.0166(3) Uani d 1 . . C
H23 0.8171(15) 0.1927(12) 0.6259(12) 0.015(4) Uiso d 1 . . H
C24 0.84951(14) 0.16241(12) 0.87036(11) 0.0202(3) Uani d 1 . . C
H24A 0.7726(18) 0.1264(15) 0.9136(14) 0.028(5) Uiso d 1 . . H
H24B 0.9229(17) 0.1267(14) 0.9118(14) 0.027(4) Uiso d 1 . . H
C25 0.83199(14) 0.28470(11) 0.85188(11) 0.0197(3) Uani d 1 . . C
H25A 0.9161(17) 0.3165(14) 0.8203(13) 0.023(4) Uiso d 1 . . H
H25B 0.8075(17) 0.2945(14) 0.9218(14) 0.027(4) Uiso d 1 . . H
C26 0.63470(13) 0.41581(11) 0.79649(11) 0.0188(3) Uani d 1 . . C
H26 0.6277(17) 0.4419(14) 0.8575(14) 0.028(4) Uiso d 1 . . H
C27 0.53790(13) 0.45690(11) 0.73024(11) 0.0181(3) Uani d 1 . . C
C28 0.53820(13) 0.42099(11) 0.64592(11) 0.0187(3) Uani d 1 . . C
H28 0.4708(15) 0.4456(12) 0.6001(12) 0.015(4) Uiso d 1 . . H
C29 0.63760(13) 0.34584(11) 0.62704(11) 0.0177(3) Uani d 1 . . C
H29 0.6372(16) 0.3196(13) 0.5690(13) 0.022(4) Uiso d 1 . . H
C30 0.73581(12) 0.30663(11) 0.69085(10) 0.0161(3) Uani d 1 . . C
C31 0.73196(13) 0.34010(11) 0.77775(10) 0.0172(3) Uani d 1 . . C
C32 0.33869(14) 0.56731(13) 0.69741(13) 0.0249(3) Uani d 1 . . C
H32A 0.2943(18) 0.5046(16) 0.7050(15) 0.031(5) Uiso d 1 . . H
H32B 0.2835(17) 0.6209(15) 0.7251(14) 0.029(5) Uiso d 1 . . H
H32C 0.3672(18) 0.6050(15) 0.6231(16) 0.031(5) Uiso d 1 . . H
C33 0.93310(12) 0.03982(11) 0.76984(11) 0.0177(3) Uani d 1 . . C
C34 0.98210(13) 0.02177(12) 0.67413(12) 0.0202(3) Uani d 1 . . C
H34 0.9810(17) 0.0786(14) 0.6057(14) 0.026(4) Uiso d 1 . . H
C35 1.03720(13) -0.08104(12) 0.67885(12) 0.0221(3) Uani d 1 . . C
C36 1.05114(13) -0.16891(12) 0.77155(12) 0.0228(3) Uani d 1 . . C
H36 1.0925(18) -0.2392(16) 0.7700(14) 0.031(5) Uiso d 1 . . H
C37 1.00035(13) -0.14825(11) 0.86294(11) 0.0211(3) Uani d 1 . . C
C38 0.94160(13) -0.04897(11) 0.86651(11) 0.0198(3) Uani d 1 . . C
H38 0.9024(16) -0.0446(13) 0.9358(14) 0.021(4) Uiso d 1 . . H
C39 0.96354(13) 0.28587(11) 0.60818(11) 0.0173(3) Uani d 1 . . C
C40 0.96524(13) 0.34861(11) 0.50108(11) 0.0192(3) Uani d 1 . . C
C41 1.06568(14) 0.40654(12) 0.44130(12) 0.0229(3) Uani d 1 . . C
H41 1.0592(18) 0.4500(15) 0.3677(15) 0.032(5) Uiso d 1 . . H
C42 1.17144(14) 0.40278(12) 0.48994(12) 0.0228(3) Uani d 1 . . C
H42 1.2445(18) 0.4422(15) 0.4514(14) 0.030(5) Uiso d 1 . . H
C43 1.17122(13) 0.33974(12) 0.59586(12) 0.0210(3) Uani d 1 . . C
C44 1.07166(13) 0.28047(11) 0.65557(11) 0.0196(3) Uani d 1 . . C
H44 1.0782(17) 0.2360(14) 0.7299(14) 0.027(4) Uiso d 1 . . H

loop_
_atom_site_aniso_label
_atom_site_aniso_U_11
_atom_site_aniso_U_22
_atom_site_aniso_U_33
_atom_site_aniso_U_12
_atom_site_aniso_U_13
_atom_site_aniso_U_23
F1 0.0281(5) 0.0167(4) 0.0280(5) -0.0008(3) -0.0078(4) -0.0011(3)
F2 0.0173(4) 0.0305(5) 0.0318(5) -0.0006(3) 0.0009(3) -0.0142(4)
F3 0.0307(5) 0.0231(4) 0.0258(4) -0.0116(4) 0.0015(4) -0.0080(4)
F4 0.0325(5) 0.0334(5) 0.0280(5) -0.0093(4) -0.0043(4) -0.0166(4)
O1 0.0235(5) 0.0210(5) 0.0276(5) -0.0017(4) 0.0003(4) -0.0129(4)
N1 0.0161(5) 0.0169(6) 0.0185(6) -0.0021(4) -0.0022(4) -0.0027(4)
C1 0.0166(6) 0.0165(6) 0.0169(6) -0.0035(5) -0.0029(5) -0.0039(5)
C2 0.0168(6) 0.0177(7) 0.0233(7) -0.0032(5) -0.0024(5) -0.0037(5)
C3 0.0163(6) 0.0177(7) 0.0235(7) -0.0027(5) -0.0031(5) -0.0064(5)
C4 0.0181(7) 0.0203(7) 0.0167(6) -0.0032(5) -0.0014(5) -0.0048(5)
C5 0.0213(7) 0.0197(7) 0.0169(6) -0.0005(5) -0.0016(5) -0.0069(5)
C6 0.0257(7) 0.0192(7) 0.0215(7) -0.0063(6) -0.0011(6) -0.0082(6)
C7 0.0191(7) 0.0213(7) 0.0205(7) -0.0058(5) -0.0003(5) -0.0070(5)
C8 0.0186(6) 0.0188(6) 0.0139(6) -0.0025(5) -0.0030(5) -0.0046(5)
C9 0.0193(6) 0.0170(6) 0.0150(6) -0.0033(5) -0.0043(5) -0.0033(5)
C10 0.0304(8) 0.0242(8) 0.0355(9) -0.0025(7) -0.0004(7) -0.0184(7)
C11 0.0186(6) 0.0182(6) 0.0178(6) -0.0025(5) -0.0050(5) -0.0080(5)
C12 0.0190(7) 0.0193(7) 0.0200(7) -0.0020(5) -0.0044(5) -0.0067(5)
C13 0.0159(6) 0.0250(7) 0.0252(7) -0.0031(5) -0.0026(5) -0.0134(6)
C14 0.0202(7) 0.0180(7) 0.0292(8) 0.0011(5) -0.0091(6) -0.0112(6)
C15 0.0262(7) 0.0149(6) 0.0201(7) -0.0035(5) -0.0084(5) -0.0057(5)
C16 0.0199(7) 0.0189(7) 0.0197(7) -0.0035(5) -0.0035(5) -0.0082(5)
C17 0.0150(6) 0.0195(6) 0.0179(6) 0.0004(5) -0.0027(5) -0.0062(5)
C18 0.0174(6) 0.0193(7) 0.0224(7) -0.0024(5) -0.0013(5) -0.0068(5)
C19 0.0217(7) 0.0241(7) 0.0200(7) -0.0019(6) -0.0006(5) -0.0029(6)
C20 0.0213(7) 0.0310(8) 0.0193(7) 0.0008(6) -0.0028(5) -0.0093(6)
C21 0.0185(7) 0.0248(7) 0.0249(7) -0.0011(6) -0.0047(5) -0.0119(6)
C22 0.0176(6) 0.0195(7) 0.0206(7) -0.0018(5) -0.0025(5) -0.0059(6)
F5 0.0347(5) 0.0303(5) 0.0293(5) -0.0006(4) 0.0026(4) -0.0177(4)
F6 0.0347(5) 0.0182(4) 0.0280(5) 0.0033(4) -0.0110(4) -0.0016(3)
F7 0.0206(4) 0.0406(5) 0.0178(4) -0.0052(4) -0.0055(3) -0.0049(4)
F8 0.0213(4) 0.0462(6) 0.0309(5) -0.0116(4) -0.0053(4) -0.0146(4)
O2 0.0193(5) 0.0263(5) 0.0232(5) 0.0043(4) -0.0057(4) -0.0108(4)
N2 0.0229(6) 0.0154(5) 0.0146(5) -0.0012(4) -0.0027(4) -0.0047(4)
C23 0.0183(6) 0.0177(6) 0.0147(6) -0.0025(5) -0.0031(5) -0.0058(5)
C24 0.0251(7) 0.0207(7) 0.0155(6) 0.0003(6) -0.0059(5) -0.0066(5)
C25 0.0223(7) 0.0201(7) 0.0200(7) 0.0009(5) -0.0077(5) -0.0098(5)
C26 0.0212(7) 0.0188(6) 0.0171(6) -0.0033(5) -0.0026(5) -0.0067(5)
C27 0.0167(6) 0.0176(6) 0.0186(6) -0.0031(5) -0.0006(5) -0.0047(5)
C28 0.0162(6) 0.0221(7) 0.0159(6) -0.0048(5) -0.0045(5) -0.0022(5)
C29 0.0182(6) 0.0207(7) 0.0145(6) -0.0065(5) -0.0020(5) -0.0045(5)
C30 0.0163(6) 0.0155(6) 0.0163(6) -0.0041(5) -0.0016(5) -0.0043(5)
C31 0.0185(6) 0.0166(6) 0.0166(6) -0.0042(5) -0.0038(5) -0.0041(5)
C32 0.0181(7) 0.0293(8) 0.0249(8) 0.0028(6) -0.0056(6) -0.0075(6)
C33 0.0153(6) 0.0171(6) 0.0213(7) -0.0027(5) -0.0040(5) -0.0062(5)
C34 0.0200(7) 0.0194(7) 0.0212(7) -0.0024(5) -0.0023(5) -0.0069(6)
C35 0.0186(7) 0.0259(7) 0.0260(7) -0.0037(6) 0.0004(5) -0.0146(6)
C36 0.0170(7) 0.0197(7) 0.0328(8) 0.0001(5) -0.0049(6) -0.0106(6)
C37 0.0191(7) 0.0172(6) 0.0249(7) -0.0019(5) -0.0085(5) -0.0024(5)
C38 0.0196(7) 0.0194(7) 0.0203(7) -0.0023(5) -0.0044(5) -0.0059(5)
C39 0.0177(6) 0.0160(6) 0.0187(6) -0.0010(5) -0.0022(5) -0.0068(5)
C40 0.0166(6) 0.0208(7) 0.0202(7) 0.0001(5) -0.0040(5) -0.0073(5)
C41 0.0240(7) 0.0216(7) 0.0197(7) -0.0010(6) -0.0010(6) -0.0044(6)
C42 0.0209(7) 0.0215(7) 0.0261(7) -0.0065(6) 0.0027(6) -0.0090(6)
C43 0.0172(6) 0.0243(7) 0.0256(7) -0.0019(5) -0.0049(5) -0.0126(6)
C44 0.0199(7) 0.0206(7) 0.0186(7) -0.0015(5) -0.0031(5) -0.0072(5)

loop_
_atom_type_symbol
_atom_type_description
_atom_type_scat_dispersion_real
_atom_type_scat_dispersion_imag
_atom_type_scat_source
C C 0.0033 0.0016 'International Tables Vol C Tables 4.2.6.8 and 6.1.1.4'
H H 0 0 'International Tables Vol C Tables 4.2.6.8 and 6.1.1.4'
F F 0.0171 0.0103 'International Tables Vol C Tables 4.2.6.8 and 6.1.1.4'
N N 0.0061 0.0033 'International Tables Vol C Tables 4.2.6.8 and 6.1.1.4'
O O 0.0106 0.006 'International Tables Vol C Tables 4.2.6.8 and 6.1.1.4'

loop_
_geom_angle_atom_site_label_1
_geom_angle_atom_site_label_2
_geom_angle_atom_site_label_3
_geom_angle
_geom_angle_site_symmetry_1
_geom_angle_site_symmetry_3
_geom_angle_publ_flag
C5 O1 C10 116.45(11) . . ?
C2 N1 C1 120.12(11) . . ?
C11 N1 C1 120.65(11) . . ?
C11 N1 C2 119.22(11) . . ?
N1 C1 H1 107.2(9) . . ?
N1 C1 C8 109.86(11) . . ?
N1 C1 C17 112.13(11) . . ?
C8 C1 H1 107.7(9) . . ?
C8 C1 C17 111.71(11) . . ?
C17 C1 H1 107.9(9) . . ?
N1 C2 H2A 110.4(10) . . ?
N1 C2 H2B 108.1(9) . . ?
N1 C2 C3 111.23(11) . . ?
H2A C2 H2B 107.7(13) . . ?
C3 C2 H2A 108.9(10) . . ?
C3 C2 H2B 110.4(9) . . ?
C2 C3 H3A 107.9(9) . . ?
C2 C3 H3B 108.9(10) . . ?
H3A C3 H3B 109.3(14) . . ?
C9 C3 C2 108.43(11) . . ?
C9 C3 H3A 112.3(9) . . ?
C9 C3 H3B 110.0(10) . . ?
C5 C4 H4 117.3(10) . . ?
C9 C4 H4 122.5(10) . . ?
C9 C4 C5 120.21(13) . . ?
O1 C5 C4 115.25(12) . . ?
O1 C5 C6 124.86(13) . . ?
C4 C5 C6 119.89(13) . . ?
C5 C6 H6 122.5(10) . . ?
C5 C6 C7 119.39(13) . . ?
C7 C6 H6 118.0(10) . . ?
C6 C7 H7 117.9(10) . . ?
C8 C7 C6 121.03(13) . . ?
C8 C7 H7 121.1(10) . . ?
C7 C8 C1 122.67(12) . . ?
C7 C8 C9 119.08(13) . . ?
C9 C8 C1 118.24(12) . . ?
C4 C9 C3 122.78(12) . . ?
C4 C9 C8 120.38(12) . . ?
C8 C9 C3 116.66(12) . . ?
O1 C10 H10A 105.7(11) . . ?
O1 C10 H10B 111.9(11) . . ?
O1 C10 H10C 110.4(11) . . ?
H10A C10 H10B 108.0(15) . . ?
H10A C10 H10C 110.5(16) . . ?
H10B C10 H10C 110.2(15) . . ?
N1 C11 C12 121.23(12) . . ?
N1 C11 C16 120.29(12) . . ?
C12 C11 C16 118.49(13) . . ?
C11 C12 H12 122.6(11) . . ?
C13 C12 C11 118.44(13) . . ?
C13 C12 H12 118.8(11) . . ?
F2 C13 C12 117.88(13) . . ?
F2 C13 C14 117.17(13) . . ?
C14 C13 C12 124.94(13) . . ?
C13 C14 H14 122.8(11) . . ?
C13 C14 C15 114.82(13) . . ?
C15 C14 H14 122.4(11) . . ?
F1 C15 C14 117.44(12) . . ?
F1 C15 C16 117.73(13) . . ?
C14 C15 C16 124.83(13) . . ?
C11 C16 H16 122.5(10) . . ?
C15 C16 C11 118.47(13) . . ?
C15 C16 H16 118.9(10) . . ?
C18 C17 C1 121.49(12) . . ?
C18 C17 C22 116.58(13) . . ?
C22 C17 C1 121.93(12) . . ?
F3 C18 C17 118.05(12) . . ?
F3 C18 C19 118.07(12) . . ?
C19 C18 C17 123.87(13) . . ?
C18 C19 H19 118.8(10) . . ?
C18 C19 C20 118.93(14) . . ?
C20 C19 H19 122.3(10) . . ?
C19 C20 H20 122.2(10) . . ?
C21 C20 C19 117.53(14) . . ?
C21 C20 H20 120.3(10) . . ?
F4 C21 C20 118.66(13) . . ?
F4 C21 C22 117.66(13) . . ?
C20 C21 C22 123.68(14) . . ?
C17 C22 H22 119.9(10) . . ?
C21 C22 C17 119.39(13) . . ?
C21 C22 H22 120.7(10) . . ?
C27 O2 C32 116.97(11) . . ?
C23 N2 C24 120.45(11) . . ?
C33 N2 C23 119.84(11) . . ?
C33 N2 C24 119.71(11) . . ?
N2 C23 H23 108.7(9) . . ?
N2 C23 C30 110.59(11) . . ?
N2 C23 C39 111.66(11) . . ?
C30 C23 H23 105.8(9) . . ?
C30 C23 C39 111.40(11) . . ?
C39 C23 H23 108.5(9) . . ?
N2 C24 H24A 110.3(10) . . ?
N2 C24 H24B 107.2(10) . . ?
N2 C24 C25 111.79(11) . . ?
H24A C24 H24B 106.5(14) . . ?
C25 C24 H24A 111.0(10) . . ?
C25 C24 H24B 109.8(10) . . ?
C24 C25 H25A 109.5(9) . . ?
C24 C25 H25B 108.3(10) . . ?
H25A C25 H25B 107.6(14) . . ?
C31 C25 C24 109.34(11) . . ?
C31 C25 H25A 110.3(9) . . ?
C31 C25 H25B 111.8(10) . . ?
C27 C26 H26 116.7(10) . . ?
C31 C26 H26 123.1(10) . . ?
C31 C26 C27 120.14(13) . . ?
O2 C27 C26 114.95(12) . . ?
O2 C27 C28 124.90(12) . . ?
C28 C27 C26 120.13(13) . . ?
C27 C28 H28 122.3(9) . . ?
C27 C28 C29 119.16(12) . . ?
C29 C28 H28 118.5(9) . . ?
C28 C29 H29 119.3(10) . . ?
C30 C29 C28 121.10(13) . . ?
C30 C29 H29 119.6(10) . . ?
C29 C30 C23 122.00(12) . . ?
C29 C30 C31 119.21(12) . . ?
C31 C30 C23 118.78(12) . . ?
C26 C31 C25 122.75(12) . . ?
C26 C31 C30 120.18(12) . . ?
C30 C31 C25 116.95(12) . . ?
O2 C32 H32A 109.6(11) . . ?
O2 C32 H32B 106.7(11) . . ?
O2 C32 H32C 110.0(11) . . ?
H32A C32 H32B 112.4(15) . . ?
H32A C32 H32C 110.1(16) . . ?
H32B C32 H32C 107.8(15) . . ?
N2 C33 C34 121.26(12) . . ?
N2 C33 C38 120.27(12) . . ?
C34 C33 C38 118.47(13) . . ?
C33 C34 H34 122.9(10) . . ?
C35 C34 C33 118.68(13) . . ?
C35 C34 H34 118.4(10) . . ?
F5 C35 C34 117.71(13) . . ?
F5 C35 C36 117.59(13) . . ?
C34 C35 C36 124.69(14) . . ?
C35 C36 H36 121.0(11) . . ?
C37 C36 C35 114.72(13) . . ?
C37 C36 H36 124.2(11) . . ?
F6 C37 C36 117.90(13) . . ?
F6 C37 C38 117.14(13) . . ?
C36 C37 C38 124.96(13) . . ?
C33 C38 H38 123.1(10) . . ?
C37 C38 C33 118.43(13) . . ?
C37 C38 H38 118.3(10) . . ?
C40 C39 C23 120.75(12) . . ?
C40 C39 C44 116.92(13) . . ?
C44 C39 C23 122.33(12) . . ?
F7 C40 C39 118.09(12) . . ?
F7 C40 C41 118.18(12) . . ?
C41 C40 C39 123.73(13) . . ?
C40 C41 H41 119.1(11) . . ?
C40 C41 C42 118.85(14) . . ?
C42 C41 H41 122.0(11) . . ?
C41 C42 H42 122.0(11) . . ?
C43 C42 C41 117.82(13) . . ?
C43 C42 H42 120.2(11) . . ?
F8 C43 C42 118.97(13) . . ?
F8 C43 C44 117.53(13) . . ?
C42 C43 C44 123.50(13) . . ?
C39 C44 H44 121.4(11) . . ?
C43 C44 C39 119.15(13) . . ?
C43 C44 H44 119.5(11) . . ?

loop_
_geom_bond_atom_site_label_1
_geom_bond_atom_site_label_2
_geom_bond_site_symmetry_2
_geom_bond_distance
_geom_bond_publ_flag
F1 C15 . 1.3629(16) ?
F2 C13 . 1.3631(16) ?
F3 C18 . 1.3603(16) ?
F4 C21 . 1.3633(16) ?
O1 C5 . 1.3718(17) ?
O1 C10 . 1.4320(18) ?
N1 C1 . 1.4691(17) ?
N1 C2 . 1.4676(18) ?
N1 C11 . 1.3766(18) ?
C1 H1 . 0.976(17) ?
C1 C8 . 1.5272(19) ?
C1 C17 . 1.5420(18) ?
C2 H2A . 1.016(18) ?
C2 H2B . 1.009(17) ?
C2 C3 . 1.5320(19) ?
C3 H3A . 0.991(17) ?
C3 H3B . 0.996(17) ?
C3 C9 . 1.5052(19) ?
C4 H4 . 0.965(17) ?
C4 C5 . 1.395(2) ?
C4 C9 . 1.3867(19) ?
C5 C6 . 1.396(2) ?
C6 H6 . 0.981(18) ?
C6 C7 . 1.396(2) ?
C7 H7 . 1.000(18) ?
C7 C8 . 1.3884(19) ?
C8 C9 . 1.3995(19) ?
C10 H10A . 0.970(19) ?
C10 H10B . 0.992(19) ?
C10 H10C . 1.01(2) ?
C11 C12 . 1.4133(19) ?
C11 C16 . 1.4172(19) ?
C12 H12 . 0.956(18) ?
C12 C13 . 1.381(2) ?
C13 C14 . 1.377(2) ?
C14 H14 . 0.951(18) ?
C14 C15 . 1.378(2) ?
C15 C16 . 1.380(2) ?
C16 H16 . 0.987(18) ?
C17 C18 . 1.3894(19) ?
C17 C22 . 1.3961(19) ?
C18 C19 . 1.385(2) ?
C19 H19 . 0.983(18) ?
C19 C20 . 1.392(2) ?
C20 H20 . 0.973(18) ?
C20 C21 . 1.376(2) ?
C21 C22 . 1.384(2) ?
C22 H22 . 0.954(18) ?
F5 C35 . 1.3623(16) ?
F6 C37 . 1.3654(16) ?
F7 C40 . 1.3623(16) ?
F8 C43 . 1.3635(16) ?
O2 C27 . 1.3736(17) ?
O2 C32 . 1.4389(17) ?
N2 C23 . 1.4691(17) ?
N2 C24 . 1.4694(17) ?
N2 C33 . 1.3776(17) ?
C23 H23 . 0.985(16) ?
C23 C30 . 1.5242(19) ?
C23 C39 . 1.5346(19) ?
C24 H24A . 1.003(19) ?
C24 H24B . 0.999(18) ?
C24 C25 . 1.5287(19) ?
C25 H25A . 1.014(18) ?
C25 H25B . 0.995(18) ?
C25 C31 . 1.5103(19) ?
C26 H26 . 0.998(18) ?
C26 C27 . 1.4012(19) ?
C26 C31 . 1.3872(19) ?
C27 C28 . 1.394(2) ?
C28 H28 . 0.972(16) ?
C28 C29 . 1.397(2) ?
C29 H29 . 0.974(17) ?
C29 C30 . 1.3916(19) ?
C30 C31 . 1.4003(19) ?
C32 H32A . 0.98(2) ?
C32 H32B . 0.991(19) ?
C32 H32C . 0.972(19) ?
C33 C34 . 1.412(2) ?
C33 C38 . 1.4156(19) ?
C34 H34 . 0.962(18) ?
C34 C35 . 1.378(2) ?
C35 C36 . 1.382(2) ?
C36 H36 . 0.972(19) ?
C36 C37 . 1.378(2) ?
C37 C38 . 1.379(2) ?
C38 H38 . 0.986(17) ?
C39 C40 . 1.3911(19) ?
C39 C44 . 1.3963(19) ?
C40 C41 . 1.384(2) ?
C41 H41 . 0.966(19) ?
C41 C42 . 1.389(2) ?
C42 H42 . 0.975(19) ?
C42 C43 . 1.380(2) ?
C43 C44 . 1.385(2) ?
C44 H44 . 0.977(18) ?

loop_
_geom_torsion_atom_site_label_1
_geom_torsion_atom_site_label_2
_geom_torsion_atom_site_label_3
_geom_torsion_atom_site_label_4
_geom_torsion
_geom_torsion_site_symmetry_1
_geom_torsion_site_symmetry_2
_geom_torsion_site_symmetry_3
_geom_torsion_site_symmetry_4
_geom_torsion_publ_flag
F1 C15 C16 C11 -179.63(11) . . . . ?
F2 C13 C14 C15 179.87(12) . . . . ?
F3 C18 C19 C20 179.68(12) . . . . ?
F4 C21 C22 C17 179.17(12) . . . . ?
O1 C5 C6 C7 -179.66(13) . . . . ?
N1 C1 C8 C7 -135.84(13) . . . . ?
N1 C1 C8 C9 43.52(16) . . . . ?
N1 C1 C17 C18 169.19(12) . . . . ?
N1 C1 C17 C22 -10.40(18) . . . . ?
N1 C2 C3 C9 56.24(15) . . . . ?
N1 C11 C12 C13 179.79(13) . . . . ?
N1 C11 C16 C15 -179.73(12) . . . . ?
C1 N1 C2 C3 -19.41(17) . . . . ?
C1 N1 C11 C12 18.02(19) . . . . ?
C1 N1 C11 C16 -162.07(12) . . . . ?
C1 C8 C9 C3 -6.13(18) . . . . ?
C1 C8 C9 C4 178.62(12) . . . . ?
C1 C17 C18 F3 -0.17(19) . . . . ?
C1 C17 C18 C19 179.81(13) . . . . ?
C1 C17 C22 C21 -179.10(12) . . . . ?
C2 N1 C1 C8 -28.98(16) . . . . ?
C2 N1 C1 C17 95.86(14) . . . . ?
C2 N1 C11 C12 -162.37(13) . . . . ?
C2 N1 C11 C16 17.54(19) . . . . ?
C2 C3 C9 C4 131.22(13) . . . . ?
C2 C3 C9 C8 -43.90(16) . . . . ?
C4 C5 C6 C7 -0.3(2) . . . . ?
C5 C4 C9 C3 -173.12(13) . . . . ?
C5 C4 C9 C8 1.8(2) . . . . ?
C5 C6 C7 C8 0.1(2) . . . . ?
C6 C7 C8 C1 -179.63(13) . . . . ?
C6 C7 C8 C9 1.0(2) . . . . ?
C7 C8 C9 C3 173.25(12) . . . . ?
C7 C8 C9 C4 -2.0(2) . . . . ?
C8 C1 C17 C18 -66.99(16) . . . . ?
C8 C1 C17 C22 113.42(14) . . . . ?
C9 C4 C5 O1 178.74(12) . . . . ?
C9 C4 C5 C6 -0.6(2) . . . . ?
C10 O1 C5 C4 -169.26(13) . . . . ?
C10 O1 C5 C6 10.1(2) . . . . ?
C11 N1 C1 C8 150.62(12) . . . . ?
C11 N1 C1 C17 -84.53(15) . . . . ?
C11 N1 C2 C3 160.98(12) . . . . ?
C11 C12 C13 F2 -179.41(12) . . . . ?
C11 C12 C13 C14 -0.5(2) . . . . ?
C12 C11 C16 C15 0.19(19) . . . . ?
C12 C13 C14 C15 0.9(2) . . . . ?
C13 C14 C15 F1 179.12(12) . . . . ?
C13 C14 C15 C16 -0.8(2) . . . . ?
C14 C15 C16 C11 0.3(2) . . . . ?
C16 C11 C12 C13 -0.1(2) . . . . ?
C17 C1 C8 C7 99.07(15) . . . . ?
C17 C1 C8 C9 -81.57(15) . . . . ?
C17 C18 C19 C20 -0.3(2) . . . . ?
C18 C17 C22 C21 1.3(2) . . . . ?
C18 C19 C20 C21 0.4(2) . . . . ?
C19 C20 C21 F4 179.92(12) . . . . ?
C19 C20 C21 C22 0.3(2) . . . . ?
C20 C21 C22 C17 -1.2(2) . . . . ?
C22 C17 C18 F3 179.44(12) . . . . ?
C22 C17 C18 C19 -0.6(2) . . . . ?
F5 C35 C36 C37 -178.60(12) . . . . ?
F6 C37 C38 C33 179.31(12) . . . . ?
F7 C40 C41 C42 179.51(13) . . . . ?
F8 C43 C44 C39 178.37(12) . . . . ?
O2 C27 C28 C29 -179.92(12) . . . . ?
N2 C23 C30 C29 -137.52(13) . . . . ?
N2 C23 C30 C31 41.50(16) . . . . ?
N2 C23 C39 C40 162.99(12) . . . . ?
N2 C23 C39 C44 -17.50(18) . . . . ?
N2 C24 C25 C31 54.13(16) . . . . ?
N2 C33 C34 C35 179.62(13) . . . . ?
N2 C33 C38 C37 -178.56(12) . . . . ?
C23 N2 C24 C25 -19.53(18) . . . . ?
C23 N2 C33 C34 11.50(19) . . . . ?
C23 N2 C33 C38 -168.24(12) . . . . ?
C23 C30 C31 C25 -6.32(18) . . . . ?
C23 C30 C31 C26 177.63(12) . . . . ?
C23 C39 C40 F7 -1.55(19) . . . . ?
C23 C39 C40 C41 178.08(13) . . . . ?
C23 C39 C44 C43 -177.26(12) . . . . ?
C24 N2 C23 C30 -26.97(17) . . . . ?
C24 N2 C23 C39 97.68(14) . . . . ?
C24 N2 C33 C34 -168.61(13) . . . . ?
C24 N2 C33 C38 11.65(19) . . . . ?
C24 C25 C31 C26 134.19(14) . . . . ?
C24 C25 C31 C30 -41.75(17) . . . . ?
C26 C27 C28 C29 -1.5(2) . . . . ?
C27 C26 C31 C25 -174.04(13) . . . . ?
C27 C26 C31 C30 1.8(2) . . . . ?
C27 C28 C29 C30 -0.1(2) . . . . ?
C28 C29 C30 C23 -178.52(12) . . . . ?
C28 C29 C30 C31 2.5(2) . . . . ?
C29 C30 C31 C25 172.73(12) . . . . ?
C29 C30 C31 C26 -3.3(2) . . . . ?
C30 C23 C39 C40 -72.81(16) . . . . ?
C30 C23 C39 C44 106.70(14) . . . . ?
C31 C26 C27 O2 179.22(12) . . . . ?
C31 C26 C27 C28 0.7(2) . . . . ?
C32 O2 C27 C26 -174.62(12) . . . . ?
C32 O2 C27 C28 3.84(19) . . . . ?
C33 N2 C23 C30 152.91(12) . . . . ?
C33 N2 C23 C39 -82.43(15) . . . . ?
C33 N2 C24 C25 160.59(12) . . . . ?
C33 C34 C35 F5 179.51(12) . . . . ?
C33 C34 C35 C36 -1.5(2) . . . . ?
C34 C33 C38 C37 1.7(2) . . . . ?
C34 C35 C36 C37 2.4(2) . . . . ?
C35 C36 C37 F6 178.69(12) . . . . ?
C35 C36 C37 C38 -1.3(2) . . . . ?
C36 C37 C38 C33 -0.7(2) . . . . ?
C38 C33 C34 C35 -0.6(2) . . . . ?
C39 C23 C30 C29 97.68(15) . . . . ?
C39 C23 C30 C31 -83.30(15) . . . . ?
C39 C40 C41 C42 -0.1(2) . . . . ?
C40 C39 C44 C43 2.3(2) . . . . ?
C40 C41 C42 C43 0.8(2) . . . . ?
C41 C42 C43 F8 -179.99(13) . . . . ?
C41 C42 C43 C44 0.0(2) . . . . ?
C42 C43 C44 C39 -1.7(2) . . . . ?
C44 C39 C40 F7 178.91(12) . . . . ?
C44 C39 C40 C41 -1.5(2) . . . . ?

_cod_database_fobs_code 2108642
